data_4031040
loop_
_publ_author_name
'Slater, Kara A.'
'Friestad, Gregory K.'

_publ_section_title
;
 Mn-Mediated Radical-Ionic Annulations of Chiral N-Acylhydrazones.
;
_journal_issue 12
_journal_name_full 'The Journal of organic chemistry'
_journal_page_first 6432
_journal_page_last 6440
_journal_paper_doi 10.1021/acs.joc.5b00863
_journal_volume 80
_journal_year 2015
_chemical_absolute_configuration ad
_chemical_formula_sum 'C17 H24 N2 O2'
_chemical_formula_weight 288.38
_chemical_name_systematic
;
 ?
;
_space_group_crystal_system orthorhombic
_space_group_IT_number 19
_space_group_name_Hall 'P 2ac 2ab'
_space_group_name_H-M_alt 'P 21 21 21'
_symmetry_space_group_name_Hall 'P 2ac 2ab'
_symmetry_space_group_name_H-M 'P 21 21 21'
_atom_sites_solution_hydrogens geom
_audit_creation_method SHELXL-2014
_cell_angle_alpha 90
_cell_angle_beta 90
_cell_angle_gamma 90
_cell_formula_units_Z 4
_cell_length_a 11.2911(14)
_cell_length_b 11.5932(13)
_cell_length_c 12.2066(14)
_cell_measurement_reflns_used 5022
_cell_measurement_temperature 190(2)
_cell_measurement_theta_max 45.7
_cell_measurement_theta_min 4.8
_cell_volume 1597.8(3)
_computing_cell_refinement 'APEX II, (Bruker AXS, 2014)'
_computing_data_collection 'APEX II, (Bruker AXS, 2014)'
_computing_data_reduction 'APEX II, (Bruker AXS, 2014)'
_computing_molecular_graphics 'APEX II, (Bruker AXS, 2014)'
_computing_publication_material 'APEX II, (Bruker AXS, 2014)'
_computing_structure_refinement 'SHELXL-2014 (Sheldrick, 2014)'
_computing_structure_solution 'APEX II, (Bruker AXS, 2014)'
_diffrn_ambient_temperature 190(2)
_diffrn_measured_fraction_theta_full 0.998
_diffrn_measured_fraction_theta_max 0.951
_diffrn_measurement_device_type 'Nonius Bruker APEX II'
_diffrn_measurement_method 'CCD phi and omega scans'
_diffrn_radiation_type MoK\a
_diffrn_radiation_wavelength 0.71073
_diffrn_reflns_av_R_equivalents 0.0391
_diffrn_reflns_av_unetI/netI 0.0386
_diffrn_reflns_laue_measured_fraction_full 0.998
_diffrn_reflns_laue_measured_fraction_max 0.951
_diffrn_reflns_limit_h_max 15
_diffrn_reflns_limit_h_min -15
_diffrn_reflns_limit_k_max 16
_diffrn_reflns_limit_k_min -16
_diffrn_reflns_limit_l_max 16
_diffrn_reflns_limit_l_min -16
_diffrn_reflns_number 20975
_diffrn_reflns_point_group_measured_fraction_full 0.999
_diffrn_reflns_point_group_measured_fraction_max 0.924
_diffrn_reflns_theta_full 25.242
_diffrn_reflns_theta_max 30.417
_diffrn_reflns_theta_min 3.021
_diffrn_source 'Mo-target fine-focus sealed-tube'
_exptl_absorpt_coefficient_mu 0.079
_exptl_absorpt_correction_T_max 0.7460
_exptl_absorpt_correction_T_min 0.6887
_exptl_absorpt_correction_type multi-scan
_exptl_absorpt_process_details 'SADABS (Sheldrick, 2008)'
_exptl_crystal_colour colorless
_exptl_crystal_density_diffrn 1.199
_exptl_crystal_description plate
_exptl_crystal_F_000 624
_exptl_crystal_size_max 0.380
_exptl_crystal_size_mid 0.310
_exptl_crystal_size_min 0.110
_refine_diff_density_max 0.129
_refine_diff_density_min -0.154
_refine_diff_density_rms 0.033
_refine_ls_abs_structure_details
;
 Flack x determined using 1225 quotients [(I+)-(I-)]/[(I+)+(I-)]
 (Parsons, Flack and Wagner, Acta Cryst. B69 (2013) 249-259).
;
_refine_ls_abs_structure_Flack -0.1(5)
_refine_ls_extinction_method none
_refine_ls_goodness_of_fit_ref 1.024
_refine_ls_hydrogen_treatment constr
_refine_ls_matrix_type full
_refine_ls_number_parameters 203
_refine_ls_number_reflns 4462
_refine_ls_number_restraints 5
_refine_ls_restrained_S_all 1.024
_refine_ls_R_factor_all 0.0643
_refine_ls_R_factor_gt 0.0406
_refine_ls_shift/su_max 0.000
_refine_ls_shift/su_mean 0.000
_refine_ls_structure_factor_coef Fsqd
_refine_ls_weighting_details 'w=1/[\s^2^(Fo^2^)+(0.0403P)^2^+0.0900P] where P=(Fo^2^+2Fc^2^)/3'
_refine_ls_weighting_scheme calc
_refine_ls_wR_factor_gt 0.0804
_refine_ls_wR_factor_ref 0.0893
_reflns_Friedel_coverage 0.719
_reflns_friedel_fraction_full 1.000
_reflns_friedel_fraction_max 0.888
_reflns_number_gt 3411
_reflns_number_total 4462
_reflns_threshold_expression 'I > 2\s(I)'
_cod_data_source_file jo5b00863_si_001.cif
_cod_data_source_block fri141c
_cod_depositor_comments 'Adding full bibliography for 4031040.cif.'
_cod_database_code 4031040
_shelx_space_group_comment
;
The symmetry employed for this shelxl refinement is uniquely defined
by the following loop, which should always be used as a source of
symmetry information in preference to the above space-group names.
They are only intended as comments.
;
_shelx_estimated_absorpt_t_min 0.971
_shelx_estimated_absorpt_t_max 0.991
_shelxl_version_number 2014-3

loop_
_space_group_symop_operation_xyz
'x, y, z'
'-x+1/2, -y, z+1/2'
'-x, y+1/2, -z+1/2'
'x+1/2, -y+1/2, -z'

loop_
_atom_site_label
_atom_site_type_symbol
_atom_site_fract_x
_atom_site_fract_y
_atom_site_fract_z
_atom_site_U_iso_or_equiv
_atom_site_adp_type
_atom_site_occupancy
_atom_site_site_symmetry_order
_atom_site_calc_flag
_atom_site_refinement_flags_posn
_atom_site_refinement_flags_adp
_atom_site_refinement_flags_occupancy
_atom_site_disorder_assembly
_atom_site_disorder_group
N1 N 0.14442(13) 0.96894(12) 0.51644(11) 0.0295(3) Uani 1 1 d D . . . .
C2 C 0.23460(16) 1.05758(15) 0.48586(14) 0.0306(4) Uani 1 1 d D . . . .
H2 H 0.2769 1.0299 0.4189 0.037 Uiso 1 1 calc R U . A 1
C3 C 0.3224(4) 1.0549(3) 0.5818(3) 0.0396(10) Uani 0.784(8) 1 d D . P B 1
H3A H 0.3986 1.0204 0.5589 0.048 Uiso 0.784(8) 1 calc R U P B 1
H3B H 0.3373 1.1338 0.6097 0.048 Uiso 0.784(8) 1 calc R U P B 1
C4 C 0.2629(3) 0.9810(3) 0.6692(2) 0.0434(9) Uani 0.784(8) 1 d D . P B 1
H4A H 0.3225 0.9424 0.7160 0.052 Uiso 0.784(8) 1 calc R U P B 1
H4B H 0.2100 1.0281 0.7160 0.052 Uiso 0.784(8) 1 calc R U P B 1
C5 C 0.1930(5) 0.8939(5) 0.6034(5) 0.0393(12) Uani 0.784(8) 1 d D . P B 1
H5A H 0.2447 0.8329 0.5729 0.047 Uiso 0.784(8) 1 calc R U P B 1
H5B H 0.1294 0.8581 0.6477 0.047 Uiso 0.784(8) 1 calc R U P B 1
C3' C 0.3040(17) 1.0712(10) 0.5948(12) 0.0396(10) Uani 0.216(8) 1 d D . P B 2
H3'A H 0.3846 1.1019 0.5818 0.048 Uiso 0.216(8) 1 calc R U P B 2
H3'B H 0.2617 1.1225 0.6465 0.048 Uiso 0.216(8) 1 calc R U P B 2
C4' C 0.3081(10) 0.9474(10) 0.6369(11) 0.046(3) Uiso 0.216(8) 1 d D . P B 2
H4'A H 0.3684 0.9016 0.5971 0.056 Uiso 0.216(8) 1 calc R U P B 2
H4'B H 0.3259 0.9452 0.7163 0.056 Uiso 0.216(8) 1 calc R U P B 2
C5' C 0.185(2) 0.903(2) 0.614(2) 0.0393(12) Uani 0.216(8) 1 d D . P B 2
H5'A H 0.1861 0.8192 0.5981 0.047 Uiso 0.216(8) 1 calc R U P B 2
H5'B H 0.1317 0.9170 0.6771 0.047 Uiso 0.216(8) 1 calc R U P B 2
N6 N 0.09954(12) 0.90887(11) 0.42527(11) 0.0277(3) Uani 1 1 d . . . . .
O7 O 0.26616(12) 0.80304(11) 0.37767(11) 0.0403(3) Uani 1 1 d . . . . .
C7 C 0.16182(17) 0.82461(15) 0.37203(14) 0.0303(4) Uani 1 1 d . . . . .
O8 O 0.08644(12) 0.76514(11) 0.30577(10) 0.0375(3) Uani 1 1 d . . . . .
C9 C -0.02803(17) 0.82130(17) 0.30812(16) 0.0385(4) Uani 1 1 d . . . . .
H9A H -0.0926 0.7636 0.3089 0.046 Uiso 1 1 calc R U . . .
H9B H -0.0382 0.8718 0.2434 0.046 Uiso 1 1 calc R U . . .
C10 C -0.02832(15) 0.89216(14) 0.41347(15) 0.0275(4) Uani 1 1 d . . . . .
H10 H -0.0598 0.8452 0.4757 0.033 Uiso 1 1 calc R U . . .
C11 C 0.17593(17) 1.17255(16) 0.45850(16) 0.0360(4) Uani 1 1 d . . . . .
H11 H 0.1155 1.1575 0.4004 0.043 Uiso 1 1 calc R U . . .
C12 C 0.2676(2) 1.25544(19) 0.4103(2) 0.0534(6) Uani 1 1 d . . . . .
H12A H 0.2289 1.3281 0.3905 0.080 Uiso 1 1 calc R U . . .
H12B H 0.3032 1.2208 0.3449 0.080 Uiso 1 1 calc R U . . .
H12C H 0.3295 1.2705 0.4648 0.080 Uiso 1 1 calc R U . . .
C13 C 0.1118(2) 1.22591(19) 0.5554(2) 0.0546(6) Uani 1 1 d . . . . .
H13A H 0.0675 1.2939 0.5310 0.082 Uiso 1 1 calc R U . . .
H13B H 0.1697 1.2489 0.6111 0.082 Uiso 1 1 calc R U . . .
H13C H 0.0569 1.1694 0.5868 0.082 Uiso 1 1 calc R U . . .
C14 C -0.09658(16) 1.00491(14) 0.40357(16) 0.0329(4) Uani 1 1 d . . . . .
H14A H -0.0881 1.0493 0.4724 0.039 Uiso 1 1 calc R U . . .
H14B H -0.0625 1.0515 0.3434 0.039 Uiso 1 1 calc R U . . .
C15 C -0.22687(16) 0.98401(14) 0.38111(14) 0.0282(4) Uani 1 1 d . . . . .
C16 C -0.29772(18) 0.92755(17) 0.45688(17) 0.0399(5) Uani 1 1 d . . . . .
H16 H -0.2653 0.9047 0.5253 0.048 Uiso 1 1 calc R U . . .
C17 C -0.41551(19) 0.90427(18) 0.4334(2) 0.0516(6) Uani 1 1 d . . . . .
H17 H -0.4631 0.8652 0.4858 0.062 Uiso 1 1 calc R U . . .
C18 C -0.46380(19) 0.9371(2) 0.3352(2) 0.0529(6) Uani 1 1 d . . . . .
H18 H -0.5442 0.9199 0.3192 0.063 Uiso 1 1 calc R U . . .
C19 C -0.39566(19) 0.9948(2) 0.26048(18) 0.0508(6) Uani 1 1 d . . . . .
H19 H -0.4293 1.0188 0.1929 0.061 Uiso 1 1 calc R U . . .
C20 C -0.27724(18) 1.01839(18) 0.28311(15) 0.0389(4) Uani 1 1 d . . . . .
H20 H -0.2306 1.0585 0.2307 0.047 Uiso 1 1 calc R U . . .

loop_
_atom_site_aniso_label
_atom_site_aniso_U_11
_atom_site_aniso_U_22
_atom_site_aniso_U_33
_atom_site_aniso_U_23
_atom_site_aniso_U_13
_atom_site_aniso_U_12
N1 0.0308(8) 0.0276(7) 0.0300(7) -0.0013(6) -0.0058(6) -0.0026(6)
C2 0.0262(9) 0.0304(9) 0.0353(9) -0.0041(7) -0.0036(7) -0.0034(7)
C3 0.0307(18) 0.0432(16) 0.0448(15) -0.0088(13) -0.0120(14) 0.0025(13)
C4 0.0498(19) 0.0510(17) 0.0294(13) -0.0071(12) -0.0106(12) 0.0071(15)
C5 0.0467(15) 0.0382(16) 0.0329(17) 0.0042(13) -0.0061(13) 0.0050(11)
C3' 0.0307(18) 0.0432(16) 0.0448(15) -0.0088(13) -0.0120(14) 0.0025(13)
C5' 0.0467(15) 0.0382(16) 0.0329(17) 0.0042(13) -0.0061(13) 0.0050(11)
N6 0.0255(7) 0.0251(7) 0.0325(8) -0.0048(6) -0.0028(6) -0.0003(6)
O7 0.0320(7) 0.0347(7) 0.0541(8) 0.0004(6) 0.0080(6) 0.0041(6)
C7 0.0339(10) 0.0222(8) 0.0347(9) 0.0015(7) 0.0054(8) -0.0026(8)
O8 0.0398(7) 0.0312(6) 0.0414(7) -0.0110(6) 0.0047(6) -0.0032(6)
C9 0.0329(10) 0.0379(10) 0.0447(11) -0.0097(9) -0.0014(9) -0.0058(9)
C10 0.0257(9) 0.0253(8) 0.0317(9) -0.0010(8) -0.0019(7) -0.0030(7)
C11 0.0337(10) 0.0277(9) 0.0465(11) -0.0003(8) -0.0091(8) -0.0060(8)
C12 0.0561(14) 0.0394(11) 0.0648(14) 0.0050(11) -0.0089(12) -0.0175(11)
C13 0.0452(13) 0.0375(11) 0.0810(17) -0.0150(11) 0.0038(12) 0.0023(10)
C14 0.0308(9) 0.0252(8) 0.0427(10) -0.0016(8) -0.0070(8) -0.0014(7)
C15 0.0275(8) 0.0233(8) 0.0338(9) -0.0035(7) -0.0011(7) 0.0016(7)
C16 0.0389(11) 0.0355(10) 0.0454(11) 0.0093(9) 0.0058(9) 0.0064(9)
C17 0.0339(11) 0.0386(11) 0.0824(17) 0.0082(11) 0.0187(12) 0.0021(9)
C18 0.0255(10) 0.0495(13) 0.0837(17) -0.0130(12) -0.0052(11) 0.0036(10)
C19 0.0351(11) 0.0698(16) 0.0474(12) -0.0068(11) -0.0114(10) 0.0103(11)
C20 0.0341(10) 0.0475(11) 0.0352(10) 0.0017(9) 0.0005(8) 0.0047(9)

loop_
_atom_type_symbol
_atom_type_description
_atom_type_scat_dispersion_real
_atom_type_scat_dispersion_imag
_atom_type_scat_source
C C 0.0033 0.0016 'International Tables Vol C Tables 4.2.6.8 and 6.1.1.4'
H H 0.0000 0.0000 'International Tables Vol C Tables 4.2.6.8 and 6.1.1.4'
N N 0.0061 0.0033 'International Tables Vol C Tables 4.2.6.8 and 6.1.1.4'
O O 0.0106 0.0060 'International Tables Vol C Tables 4.2.6.8 and 6.1.1.4'

loop_
_geom_angle_atom_site_label_1
_geom_angle_atom_site_label_2
_geom_angle_atom_site_label_3
_geom_angle
N6 N1 C5 114.3(3)
N6 N1 C5' 119.2(11)
N6 N1 C2 112.84(13)
C5 N1 C2 109.33(19)
C5' N1 C2 110.3(4)
N1 C2 C11 111.08(14)
N1 C2 C3 103.63(18)
C11 C2 C3 117.7(2)
N1 C2 C3' 101.6(5)
C11 C2 C3' 108.5(6)
N1 C2 H2 108.0
C11 C2 H2 108.0
C3 C2 H2 108.0
C4 C3 C2 105.1(2)
C4 C3 H3A 110.7
C2 C3 H3A 110.7
C4 C3 H3B 110.7
C2 C3 H3B 110.7
H3A C3 H3B 108.8
C5 C4 C3 103.5(3)
C5 C4 H4A 111.1
C3 C4 H4A 111.1
C5 C4 H4B 111.1
C3 C4 H4B 111.1
H4A C4 H4B 109.0
N1 C5 C4 100.5(3)
N1 C5 H5A 111.7
C4 C5 H5A 111.7
N1 C5 H5B 111.7
C4 C5 H5B 111.7
H5A C5 H5B 109.4
C4' C3' C2 102.0(7)
C4' C3' H3'A 111.4
C2 C3' H3'A 111.4
C4' C3' H3'B 111.4
C2 C3' H3'B 111.4
H3'A C3' H3'B 109.2
C5' C4' C3' 103.3(6)
C5' C4' H4'A 111.1
C3' C4' H4'A 111.1
C5' C4' H4'B 111.1
C3' C4' H4'B 111.1
H4'A C4' H4'B 109.1
N1 C5' C4' 104.8(8)
N1 C5' H5'A 110.8
C4' C5' H5'A 110.8
N1 C5' H5'B 110.8
C4' C5' H5'B 110.8
H5'A C5' H5'B 108.9
C7 N6 N1 122.96(14)
C7 N6 C10 111.46(13)
N1 N6 C10 119.90(13)
O7 C7 O8 122.65(16)
O7 C7 N6 128.53(17)
O8 C7 N6 108.81(15)
C7 O8 C9 108.58(13)
O8 C9 C10 105.12(14)
O8 C9 H9A 110.7
C10 C9 H9A 110.7
O8 C9 H9B 110.7
C10 C9 H9B 110.7
H9A C9 H9B 108.8
N6 C10 C14 113.18(13)
N6 C10 C9 98.74(14)
C14 C10 C9 113.36(15)
N6 C10 H10 110.4
C14 C10 H10 110.4
C9 C10 H10 110.4
C13 C11 C2 113.10(17)
C13 C11 C12 111.48(17)
C2 C11 C12 109.82(16)
C13 C11 H11 107.4
C2 C11 H11 107.4
C12 C11 H11 107.4
C11 C12 H12A 109.5
C11 C12 H12B 109.5
H12A C12 H12B 109.5
C11 C12 H12C 109.5
H12A C12 H12C 109.5
H12B C12 H12C 109.5
C11 C13 H13A 109.5
C11 C13 H13B 109.5
H13A C13 H13B 109.5
C11 C13 H13C 109.5
H13A C13 H13C 109.5
H13B C13 H13C 109.5
C15 C14 C10 111.62(13)
C15 C14 H14A 109.3
C10 C14 H14A 109.3
C15 C14 H14B 109.3
C10 C14 H14B 109.3
H14A C14 H14B 108.0
C20 C15 C16 118.40(17)
C20 C15 C14 120.62(16)
C16 C15 C14 120.97(16)
C17 C16 C15 120.5(2)
C17 C16 H16 119.8
C15 C16 H16 119.8
C18 C17 C16 120.5(2)
C18 C17 H17 119.7
C16 C17 H17 119.7
C19 C18 C17 119.7(2)
C19 C18 H18 120.2
C17 C18 H18 120.2
C18 C19 C20 120.2(2)
C18 C19 H19 119.9
C20 C19 H19 119.9
C15 C20 C19 120.65(19)
C15 C20 H20 119.7
C19 C20 H20 119.7

loop_
_geom_bond_atom_site_label_1
_geom_bond_atom_site_label_2
_geom_bond_distance
N1 N6 1.4072(19)
N1 C5 1.478(4)
N1 C5' 1.485(11)
N1 C2 1.494(2)
C2 C11 1.525(3)
C2 C3 1.535(3)
C2 C3' 1.551(11)
C2 H2 1.0000
C3 C4 1.524(4)
C3 H3A 0.9900
C3 H3B 0.9900
C4 C5 1.512(6)
C4 H4A 0.9900
C4 H4B 0.9900
C5 H5A 0.9900
C5 H5B 0.9900
C3' C4' 1.526(7)
C3' H3'A 0.9900
C3' H3'B 0.9900
C4' C5' 1.513(8)
C4' H4'A 0.9900
C4' H4'B 0.9900
C5' H5'A 0.9900
C5' H5'B 0.9900
N6 C7 1.368(2)
N6 C10 1.464(2)
O7 C7 1.206(2)
C7 O8 1.362(2)
O8 C9 1.448(2)
C9 C10 1.526(3)
C9 H9A 0.9900
C9 H9B 0.9900
C10 C14 1.522(2)
C10 H10 1.0000
C11 C13 1.519(3)
C11 C12 1.530(3)
C11 H11 1.0000
C12 H12A 0.9800
C12 H12B 0.9800
C12 H12C 0.9800
C13 H13A 0.9800
C13 H13B 0.9800
C13 H13C 0.9800
C14 C15 1.516(2)
C14 H14A 0.9900
C14 H14B 0.9900
C15 C20 1.383(2)
C15 C16 1.387(3)
C16 C17 1.387(3)
C16 H16 0.9500
C17 C18 1.371(3)
C17 H17 0.9500
C18 C19 1.368(3)
C18 H18 0.9500
C19 C20 1.393(3)
C19 H19 0.9500
C20 H20 0.9500

loop_
_geom_torsion_atom_site_label_1
_geom_torsion_atom_site_label_2
_geom_torsion_atom_site_label_3
_geom_torsion_atom_site_label_4
_geom_torsion
N6 N1 C2 C11 87.55(17)
C5 N1 C2 C11 -144.1(4)
C5' N1 C2 C11 -136.4(17)
N6 N1 C2 C3 -145.1(2)
C5 N1 C2 C3 -16.8(4)
C5' N1 C2 C3 -9.1(17)
N6 N1 C2 C3' -157.2(8)
C5 N1 C2 C3' -28.9(9)
C5' N1 C2 C3' -21.1(19)
N1 C2 C3 C4 -10.2(4)
C11 C2 C3 C4 112.9(3)
C3' C2 C3 C4 71(2)
C2 C3 C4 C5 32.7(6)
N6 N1 C5 C4 164.4(4)
C5' N1 C5 C4 -62(4)
C2 N1 C5 C4 36.8(6)
C3 C4 C5 N1 -41.8(6)
N1 C2 C3' C4' 38.3(13)
C11 C2 C3' C4' 155.4(9)
C3 C2 C3' C4' -63(2)
C2 C3' C4' C5' -42.0(19)
N6 N1 C5' C4' 128.3(14)
C5 N1 C5' C4' 80(4)
C2 N1 C5' C4' -5(3)
C3' C4' C5' N1 29(2)
C5 N1 N6 C7 -49.9(4)
C5' N1 N6 C7 -55.9(14)
C2 N1 N6 C7 75.85(19)
C5 N1 N6 C10 101.3(4)
C5' N1 N6 C10 95.2(14)
C2 N1 N6 C10 -133.03(15)
N1 N6 C7 O7 -15.3(3)
C10 N6 C7 O7 -168.55(18)
N1 N6 C7 O8 165.81(14)
C10 N6 C7 O8 12.54(19)
O7 C7 O8 C9 -173.04(17)
N6 C7 O8 C9 5.94(18)
C7 O8 C9 C10 -20.89(19)
C7 N6 C10 C14 -143.96(15)
N1 N6 C10 C14 61.9(2)
C7 N6 C10 C9 -23.81(18)
N1 N6 C10 C9 -178.00(14)
O8 C9 C10 N6 25.83(17)
O8 C9 C10 C14 145.84(15)
N1 C2 C11 C13 63.7(2)
C3 C2 C11 C13 -55.5(3)
C3' C2 C11 C13 -47.1(8)
N1 C2 C11 C12 -171.09(15)
C3 C2 C11 C12 69.7(3)
C3' C2 C11 C12 78.1(8)
N6 C10 C14 C15 174.79(14)
C9 C10 C14 C15 63.4(2)
C10 C14 C15 C20 -114.88(18)
C10 C14 C15 C16 63.5(2)
C20 C15 C16 C17 1.3(3)
C14 C15 C16 C17 -177.07(18)
C15 C16 C17 C18 -0.3(3)
C16 C17 C18 C19 -1.0(3)
C17 C18 C19 C20 1.1(3)
C16 C15 C20 C19 -1.2(3)
C14 C15 C20 C19 177.21(19)
C18 C19 C20 C15 0.0(3)
